data_7008455
loop_
_publ_author_name
'Hogarth, Graeme'
'Holman, K. Travis'
'Pateman, Andrew'
'Sella, Andrea'
'Steed, Jonathan W.'
'Richards, Idris'

_publ_section_title
;
 Multiple nitrene insertions into metal-sulfur bonds of dithiocarbamate
 complexes: synthesis of sulfido-amido and zwitterionic tetraamido
 complexes.
;
_journal_issue 16
_journal_name_full 'Dalton transactions (Cambridge, England : 2003)'
_journal_page_first 2688
_journal_page_last 2695
_journal_paper_doi 10.1039/b503004h
_journal_year 2005
_chemical_formula_sum 'C25 H35 Cl3 N4 Ni O4 S6'
_chemical_formula_weight 812.99
_chemical_name_systematic
;
?
;
_space_group_IT_number 14
_symmetry_cell_setting monoclinic
_symmetry_space_group_name_Hall '-P 2ybc'
_symmetry_space_group_name_H-M 'P 1 21/c 1'
_atom_sites_solution_hydrogens geom
_atom_sites_solution_primary direct
_atom_sites_solution_secondary difmap
_audit_creation_method SHELXL-97
_cell_angle_alpha 90.00
_cell_angle_beta 99.5790(10)
_cell_angle_gamma 90.00
_cell_formula_units_Z 4
_cell_length_a 12.8318(4)
_cell_length_b 14.6975(4)
_cell_length_c 19.5611(5)
_cell_measurement_temperature 293(2)
_cell_volume 3637.70(18)
_computing_cell_refinement DENZO-SMN
_computing_data_reduction DENZO-SMN
_computing_molecular_graphics 'RES2INS (Barbour, 1995)'
_computing_structure_refinement 'SHELXL-97 (Sheldrick, 1997)'
_computing_structure_solution 'SHELXS-97 (Sheldrick, 1990)'
_diffrn_ambient_temperature 293(2)
_diffrn_measured_fraction_theta_full 0.930
_diffrn_measured_fraction_theta_max 0.930
_diffrn_measurement_device_type KappaCCD
_diffrn_radiation_monochromator graphite
_diffrn_radiation_source 'fine-focus sealed tube'
_diffrn_radiation_type MoK\a
_diffrn_radiation_wavelength 0.71070
_diffrn_reflns_av_R_equivalents 0.0000
_diffrn_reflns_av_sigmaI/netI 0.0500
_diffrn_reflns_limit_h_max 15
_diffrn_reflns_limit_h_min 0
_diffrn_reflns_limit_k_max 17
_diffrn_reflns_limit_k_min 0
_diffrn_reflns_limit_l_max 22
_diffrn_reflns_limit_l_min -23
_diffrn_reflns_number 6216
_diffrn_reflns_theta_full 24.99
_diffrn_reflns_theta_max 24.99
_diffrn_reflns_theta_min 3.46
_exptl_absorpt_coefficient_mu 1.134
_exptl_crystal_colour blue
_exptl_crystal_density_diffrn 1.484
_exptl_crystal_density_method 'not measured'
_exptl_crystal_description block
_exptl_crystal_F_000 1680
_exptl_crystal_size_max 0.32
_exptl_crystal_size_mid 0.27
_exptl_crystal_size_min 0.25
_refine_diff_density_max 1.323
_refine_diff_density_min -0.599
_refine_diff_density_rms 0.109
_refine_ls_extinction_coef 0.0028(10)
_refine_ls_extinction_expression Fc^*^=kFc[1+0.001xFc^2^\l^3^/sin(2\q)]^-1/4^
_refine_ls_extinction_method SHELXL
_refine_ls_goodness_of_fit_ref 1.066
_refine_ls_hydrogen_treatment mixed
_refine_ls_matrix_type full
_refine_ls_number_parameters 389
_refine_ls_number_reflns 6216
_refine_ls_number_restraints 0
_refine_ls_restrained_S_all 1.066
_refine_ls_R_factor_all 0.0799
_refine_ls_R_factor_gt 0.0667
_refine_ls_shift/su_max 0.000
_refine_ls_shift/su_mean 0.000
_refine_ls_structure_factor_coef Fsqd
_refine_ls_weighting_details 'w=1/[\s^2^(Fo^2^)+(0.0854P)^2^+11.5858P] where P=(Fo^2^+2Fc^2^)/3'
_refine_ls_weighting_scheme calc
_refine_ls_wR_factor_gt 0.1820
_refine_ls_wR_factor_ref 0.1936
_reflns_number_gt 5166
_reflns_number_total 6216
_reflns_threshold_expression >2sigma(I)
_cod_data_source_file b503004h.txt
_cod_data_source_block niamid
_cod_depositor_comments
;
The following automatic conversions were performed:

'_refine_ls_weighting_scheme' value 'calc
w=1/[\s^2^(Fo^2^)+(0.0854P)^2^+11.5858P] where P=(Fo^2^+2Fc^2^)/3'
was changed to 'calc'. New tag '_refine_ls_weighting_details' was
created. The value of the new tag was set to
'w=1/[\s^2^(Fo^2^)+(0.0854P)^2^+11.5858P] where P=(Fo^2^+2Fc^2^)/3'.

Automatic conversion script
Id: cif_fix_values 3143 2015-03-26 13:38:13Z robertas 
;
_cod_original_sg_symbol_H-M P21/c
_cod_database_code 7008455

loop_
_symmetry_equiv_pos_as_xyz
'x, y, z'
'-x, y+1/2, -z+1/2'
'-x, -y, -z'
'x, -y-1/2, z-1/2'

loop_
_atom_site_label
_atom_site_type_symbol
_atom_site_fract_x
_atom_site_fract_y
_atom_site_fract_z
_atom_site_U_iso_or_equiv
_atom_site_adp_type
_atom_site_occupancy
_atom_site_calc_flag
_atom_site_refinement_flags
_atom_site_disorder_assembly
_atom_site_disorder_group
Ni1 Ni 0.22959(5) 0.11977(4) 0.21805(3) 0.0397(2) Uani 1 d . . .
S1 S 0.39001(12) 0.11075(10) 0.11911(8) 0.0514(4) Uani 1 d . . .
S2 S 0.43934(11) 0.02063(10) 0.24469(8) 0.0500(4) Uani 1 d . . .
S3 S 0.21171(11) -0.03022(9) 0.22112(8) 0.0482(4) Uani 1 d . . .
S4 S 0.00468(11) 0.16524(10) 0.15464(8) 0.0524(4) Uani 1 d . . .
S5 S 0.06569(12) 0.20858(10) 0.29333(8) 0.0530(4) Uani 1 d . . .
S6 S 0.26919(11) 0.26014(9) 0.25142(8) 0.0479(4) Uani 1 d . . .
O1 O 0.3165(4) 0.1790(3) 0.0872(2) 0.0649(12) Uani 1 d . . .
O2 O 0.5008(4) 0.1247(3) 0.1208(3) 0.0717(13) Uani 1 d . . .
O3 O 0.0341(4) 0.1044(3) 0.1035(2) 0.0669(12) Uani 1 d . . .
O4 O -0.1016(3) 0.1626(3) 0.1681(3) 0.0727(13) Uani 1 d . . .
N1 N 0.3689(3) 0.1039(3) 0.1995(2) 0.0450(10) Uani 1 d . . .
N2 N 0.3713(4) -0.1458(3) 0.2625(3) 0.0516(12) Uani 1 d . . .
N3 N 0.0861(4) 0.1416(3) 0.2267(2) 0.0466(10) Uani 1 d . . .
N4 N 0.1659(4) 0.3637(3) 0.3292(3) 0.0587(13) Uani 1 d . . .
C1 C 0.3576(5) 0.0070(4) 0.0766(3) 0.0499(13) Uani 1 d . . .
C2 C 0.4353(6) -0.0549(5) 0.0678(4) 0.0670(18) Uani 1 d . . .
H2 H 0.5059 -0.0413 0.0843 0.080 Uiso 1 calc R . .
C3 C 0.4089(6) -0.1369(5) 0.0346(4) 0.0732(19) Uani 1 d . . .
H3 H 0.4619 -0.1780 0.0290 0.088 Uiso 1 calc R . .
C4 C 0.3042(6) -0.1587(5) 0.0097(3) 0.0679(18) Uani 1 d . . .
C5 C 0.2278(6) -0.0961(5) 0.0180(3) 0.0673(17) Uani 1 d . . .
H5 H 0.1576 -0.1095 0.0004 0.081 Uiso 1 calc R . .
C6 C 0.2514(5) -0.0137(5) 0.0519(3) 0.0600(16) Uani 1 d . . .
H6 H 0.1980 0.0268 0.0580 0.072 Uiso 1 calc R . .
C7 C 0.2755(9) -0.2490(6) -0.0258(5) 0.109(3) Uani 1 d . . .
H7A H 0.2002 -0.2568 -0.0330 0.131 Uiso 1 calc R . .
H7B H 0.3086 -0.2975 0.0028 0.131 Uiso 1 calc R . .
H7C H 0.2997 -0.2500 -0.0697 0.131 Uiso 1 calc R . .
C8 C 0.3403(4) -0.0629(4) 0.2431(3) 0.0436(12) Uani 1 d . . .
C9 C 0.2948(6) -0.2198(4) 0.2677(4) 0.0683(18) Uani 1 d . . .
H9A H 0.2308 -0.1942 0.2802 0.082 Uiso 1 calc R . .
H9B H 0.3246 -0.2617 0.3041 0.082 Uiso 1 calc R . .
C10 C 0.2679(9) -0.2704(6) 0.2010(6) 0.112(3) Uani 1 d . . .
H10A H 0.2233 -0.2333 0.1678 0.134 Uiso 1 calc R . .
H10B H 0.2315 -0.3256 0.2086 0.134 Uiso 1 calc R . .
H10C H 0.3316 -0.2848 0.1836 0.134 Uiso 1 calc R . .
C11 C 0.4851(5) -0.1688(5) 0.2810(4) 0.0660(17) Uani 1 d . . .
H11A H 0.5244 -0.1360 0.2506 0.079 Uiso 1 calc R . .
H11B H 0.4944 -0.2334 0.2738 0.079 Uiso 1 calc R . .
C12 C 0.5289(7) -0.1454(6) 0.3554(4) 0.086(2) Uani 1 d . . .
H12A H 0.5074 -0.0849 0.3653 0.103 Uiso 1 calc R . .
H12B H 0.6046 -0.1485 0.3624 0.103 Uiso 1 calc R . .
H12C H 0.5024 -0.1878 0.3856 0.103 Uiso 1 calc R . .
C13 C 0.0289(4) 0.2787(4) 0.1303(3) 0.0498(13) Uani 1 d . . .
C14 C 0.1061(5) 0.2964(4) 0.0902(3) 0.0600(16) Uani 1 d . . .
H14 H 0.1435 0.2491 0.0740 0.072 Uiso 1 calc R . .
C15 C 0.1256(6) 0.3842(5) 0.0750(4) 0.0730(19) Uani 1 d . . .
H15 H 0.1768 0.3962 0.0477 0.088 Uiso 1 calc R . .
C16 C 0.0723(6) 0.4571(5) 0.0985(4) 0.0684(18) Uani 1 d . . .
C17 C -0.0028(6) 0.4374(5) 0.1383(4) 0.075(2) Uani 1 d . . .
H17 H -0.0388 0.4851 0.1553 0.090 Uiso 1 calc R . .
C18 C -0.0268(5) 0.3499(5) 0.1541(4) 0.0659(17) Uani 1 d . . .
H18 H -0.0795 0.3383 0.1802 0.079 Uiso 1 calc R . .
C19 C 0.0985(9) 0.5548(6) 0.0813(5) 0.108(3) Uani 1 d . . .
H19A H 0.0386 0.5931 0.0836 0.129 Uiso 1 calc R . .
H19B H 0.1156 0.5571 0.0354 0.129 Uiso 1 calc R . .
H19C H 0.1579 0.5757 0.1140 0.129 Uiso 1 calc R . .
C20 C 0.1686(4) 0.2887(4) 0.2940(3) 0.0464(12) Uani 1 d . . .
C21 C 0.2601(6) 0.4248(5) 0.3426(5) 0.080(2) Uani 1 d . . .
H21A H 0.3240 0.3885 0.3467 0.096 Uiso 1 calc R . .
H21B H 0.2607 0.4565 0.3862 0.096 Uiso 1 calc R . .
C22 C 0.2594(7) 0.4932(5) 0.2854(6) 0.105(3) Uani 1 d . . .
H22A H 0.2529 0.4621 0.2417 0.126 Uiso 1 calc R . .
H22B H 0.3242 0.5272 0.2932 0.126 Uiso 1 calc R . .
H22C H 0.2008 0.5339 0.2848 0.126 Uiso 1 calc R . .
C23 C 0.0720(6) 0.3932(5) 0.3586(4) 0.076(2) Uani 1 d . . .
H23A H 0.0085 0.3738 0.3280 0.091 Uiso 1 calc R . .
H23B H 0.0710 0.4591 0.3608 0.091 Uiso 1 calc R . .
C24 C 0.0705(8) 0.3558(8) 0.4290(5) 0.109(3) Uani 1 d . . .
H24A H 0.0589 0.2913 0.4260 0.131 Uiso 1 calc R . .
H24B H 0.0145 0.3840 0.4485 0.131 Uiso 1 calc R . .
H24C H 0.1369 0.3680 0.4581 0.131 Uiso 1 calc R . .
Cl1S Cl 0.6768(2) 0.70432(17) 0.04102(14) 0.1063(8) Uani 1 d . . .
Cl2S Cl 0.5000(2) 0.6045(2) 0.0717(2) 0.1422(13) Uani 1 d . . .
Cl3S Cl 0.6971(3) 0.5134(2) 0.07577(18) 0.1349(11) Uani 1 d . . .
C1S C 0.6354(8) 0.6163(6) 0.0905(4) 0.087(2) Uani 1 d . . .
H1S H 0.6549 0.6320 0.1396 0.104 Uiso 1 calc R . .

loop_
_atom_site_aniso_label
_atom_site_aniso_U_11
_atom_site_aniso_U_22
_atom_site_aniso_U_33
_atom_site_aniso_U_23
_atom_site_aniso_U_13
_atom_site_aniso_U_12
Ni1 0.0370(4) 0.0343(4) 0.0494(4) -0.0008(3) 0.0116(3) 0.0013(2)
S1 0.0541(8) 0.0421(7) 0.0635(9) 0.0051(6) 0.0260(7) 0.0004(6)
S2 0.0390(7) 0.0486(8) 0.0619(9) 0.0007(6) 0.0068(6) 0.0025(6)
S3 0.0397(7) 0.0378(7) 0.0681(9) 0.0030(6) 0.0117(6) 0.0010(5)
S4 0.0405(7) 0.0437(8) 0.0709(10) -0.0035(7) 0.0028(6) -0.0021(6)
S5 0.0485(8) 0.0516(8) 0.0636(9) -0.0047(7) 0.0229(7) -0.0020(6)
S6 0.0422(7) 0.0404(7) 0.0641(9) -0.0067(6) 0.0178(6) -0.0028(5)
O1 0.081(3) 0.045(2) 0.074(3) 0.018(2) 0.028(2) 0.013(2)
O2 0.062(3) 0.065(3) 0.098(4) -0.004(3) 0.043(3) -0.016(2)
O3 0.075(3) 0.051(2) 0.069(3) -0.015(2) -0.002(2) 0.001(2)
O4 0.036(2) 0.069(3) 0.111(4) 0.004(3) 0.005(2) -0.008(2)
N1 0.043(2) 0.038(2) 0.056(3) -0.001(2) 0.014(2) 0.0028(18)
N2 0.051(3) 0.041(2) 0.068(3) 0.006(2) 0.021(2) 0.011(2)
N3 0.044(2) 0.040(2) 0.057(3) -0.004(2) 0.011(2) 0.0016(19)
N4 0.054(3) 0.052(3) 0.072(3) -0.013(3) 0.017(2) 0.003(2)
C1 0.058(3) 0.045(3) 0.050(3) 0.001(2) 0.018(3) 0.009(3)
C2 0.056(4) 0.069(4) 0.077(4) -0.007(4) 0.016(3) 0.013(3)
C3 0.072(5) 0.066(4) 0.082(5) -0.011(4) 0.015(4) 0.021(4)
C4 0.084(5) 0.064(4) 0.054(4) -0.010(3) 0.008(3) 0.012(4)
C5 0.059(4) 0.080(5) 0.060(4) -0.009(3) 0.001(3) 0.005(3)
C6 0.061(4) 0.065(4) 0.054(3) 0.001(3) 0.009(3) 0.016(3)
C7 0.139(9) 0.080(6) 0.095(6) -0.027(5) -0.020(6) 0.017(6)
C8 0.044(3) 0.042(3) 0.047(3) -0.002(2) 0.014(2) 0.007(2)
C9 0.067(4) 0.046(3) 0.098(5) 0.015(3) 0.029(4) 0.004(3)
C10 0.125(8) 0.073(6) 0.138(9) -0.009(6) 0.021(7) -0.031(6)
C11 0.059(4) 0.058(4) 0.083(5) 0.008(3) 0.017(3) 0.021(3)
C12 0.080(5) 0.077(5) 0.095(6) 0.003(4) -0.002(4) 0.027(4)
C13 0.043(3) 0.044(3) 0.060(3) -0.002(3) 0.003(2) 0.005(2)
C14 0.066(4) 0.052(4) 0.065(4) 0.003(3) 0.018(3) 0.016(3)
C15 0.081(5) 0.071(5) 0.069(4) 0.012(4) 0.017(4) 0.000(4)
C16 0.080(5) 0.049(4) 0.072(4) 0.007(3) 0.001(4) 0.004(3)
C17 0.079(5) 0.053(4) 0.093(5) -0.004(4) 0.017(4) 0.014(3)
C18 0.059(4) 0.057(4) 0.085(5) 0.002(3) 0.022(3) 0.009(3)
C19 0.154(10) 0.059(5) 0.105(7) 0.007(5) 0.009(6) -0.007(5)
C20 0.042(3) 0.039(3) 0.060(3) 0.001(2) 0.014(2) 0.006(2)
C21 0.068(4) 0.063(4) 0.113(6) -0.038(4) 0.028(4) -0.010(3)
C22 0.090(6) 0.050(4) 0.183(11) -0.008(5) 0.047(6) 0.000(4)
C23 0.064(4) 0.071(5) 0.097(5) -0.025(4) 0.028(4) 0.016(3)
C24 0.117(8) 0.137(9) 0.084(6) -0.036(6) 0.049(6) -0.015(6)
Cl1S 0.138(2) 0.0873(15) 0.0994(16) 0.0130(12) 0.0369(15) -0.0219(14)
Cl2S 0.1018(19) 0.146(3) 0.169(3) 0.071(2) -0.0053(19) -0.0135(18)
Cl3S 0.161(3) 0.105(2) 0.140(2) 0.0284(18) 0.029(2) 0.0232(19)
C1S 0.112(7) 0.082(5) 0.060(4) 0.011(4) 0.001(4) -0.021(5)

loop_
_atom_type_symbol
_atom_type_description
_atom_type_scat_dispersion_real
_atom_type_scat_dispersion_imag
_atom_type_scat_source
C C 0.0033 0.0016 'International Tables Vol C Tables 4.2.6.8 and 6.1.1.4'
H H 0.0000 0.0000 'International Tables Vol C Tables 4.2.6.8 and 6.1.1.4'
N N 0.0061 0.0033 'International Tables Vol C Tables 4.2.6.8 and 6.1.1.4'
O O 0.0106 0.0060 'International Tables Vol C Tables 4.2.6.8 and 6.1.1.4'
S S 0.1246 0.1234 'International Tables Vol C Tables 4.2.6.8 and 6.1.1.4'
Ni Ni 0.3393 1.1124 'International Tables Vol C Tables 4.2.6.8 and 6.1.1.4'
Cl Cl 0.1484 0.1585 'International Tables Vol C Tables 4.2.6.8 and 6.1.1.4'

loop_
_geom_angle_atom_site_label_1
_geom_angle_atom_site_label_2
_geom_angle_atom_site_label_3
_geom_angle
_geom_angle_site_symmetry_1
_geom_angle_site_symmetry_3
_geom_angle_publ_flag
N1 Ni1 N3 173.6(2) . . ?
N1 Ni1 S6 89.62(14) . . ?
N3 Ni1 S6 89.68(14) . . ?
N1 Ni1 S3 89.33(14) . . ?
N3 Ni1 S3 93.39(14) . . ?
S6 Ni1 S3 160.86(7) . . ?
O2 S1 O1 119.1(3) . . ?
O2 S1 N1 107.9(3) . . ?
O1 S1 N1 104.8(2) . . ?
O2 S1 C1 107.0(3) . . ?
O1 S1 C1 108.2(3) . . ?
N1 S1 C1 109.7(3) . . ?
N1 S2 C8 100.1(2) . . ?
C8 S3 Ni1 100.77(19) . . ?
O4 S4 O3 118.6(3) . . ?
O4 S4 N3 109.0(3) . . ?
O3 S4 N3 105.2(3) . . ?
O4 S4 C13 106.8(3) . . ?
O3 S4 C13 108.6(3) . . ?
N3 S4 C13 108.2(3) . . ?
N3 S5 C20 100.5(2) . . ?
C20 S6 Ni1 102.7(2) . . ?
S1 N1 S2 112.8(3) . . ?
S1 N1 Ni1 119.1(3) . . ?
S2 N1 Ni1 115.4(3) . . ?
C8 N2 C9 121.8(5) . . ?
C8 N2 C11 121.3(5) . . ?
C9 N2 C11 116.9(5) . . ?
S4 N3 S5 112.3(3) . . ?
S4 N3 Ni1 116.4(3) . . ?
S5 N3 Ni1 116.4(3) . . ?
C20 N4 C23 123.1(6) . . ?
C20 N4 C21 120.7(5) . . ?
C23 N4 C21 116.2(5) . . ?
C2 C1 C6 119.7(6) . . ?
C2 C1 S1 120.8(5) . . ?
C6 C1 S1 119.5(4) . . ?
C1 C2 C3 120.4(7) . . ?
C2 C3 C4 120.8(6) . . ?
C5 C4 C3 118.2(7) . . ?
C5 C4 C7 121.1(7) . . ?
C3 C4 C7 120.7(7) . . ?
C4 C5 C6 122.4(7) . . ?
C5 C6 C1 118.4(6) . . ?
N2 C8 S3 124.5(4) . . ?
N2 C8 S2 117.1(4) . . ?
S3 C8 S2 118.2(3) . . ?
N2 C9 C10 111.4(7) . . ?
N2 C11 C12 112.1(6) . . ?
C14 C13 C18 120.2(6) . . ?
C14 C13 S4 120.0(4) . . ?
C18 C13 S4 119.7(5) . . ?
C15 C14 C13 118.5(6) . . ?
C14 C15 C16 122.8(7) . . ?
C17 C16 C15 117.2(7) . . ?
C17 C16 C19 121.9(7) . . ?
C15 C16 C19 120.9(8) . . ?
C16 C17 C18 122.3(7) . . ?
C17 C18 C13 119.0(7) . . ?
N4 C20 S6 123.8(4) . . ?
N4 C20 S5 118.9(4) . . ?
S6 C20 S5 117.3(3) . . ?
N4 C21 C22 111.5(7) . . ?
N4 C23 C24 112.9(7) . . ?
Cl2S C1S Cl1S 110.1(5) . . ?
Cl2S C1S Cl3S 110.2(5) . . ?
Cl1S C1S Cl3S 111.2(5) . . ?

loop_
_geom_bond_atom_site_label_1
_geom_bond_atom_site_label_2
_geom_bond_distance
_geom_bond_site_symmetry_2
_geom_bond_publ_flag
Ni1 N1 1.897(4) . ?
Ni1 N3 1.904(4) . ?
Ni1 S6 2.1977(15) . ?
Ni1 S3 2.2183(15) . ?
S1 O2 1.431(5) . ?
S1 O1 1.446(4) . ?
S1 N1 1.643(5) . ?
S1 C1 1.754(6) . ?
S2 N1 1.683(5) . ?
S2 C8 1.764(6) . ?
S3 C8 1.703(5) . ?
S4 O4 1.432(5) . ?
S4 O3 1.437(5) . ?
S4 N3 1.647(5) . ?
S4 C13 1.776(6) . ?
S5 N3 1.688(5) . ?
S5 C20 1.767(6) . ?
S6 C20 1.701(5) . ?
N2 C8 1.318(7) . ?
N2 C9 1.481(8) . ?
N2 C11 1.483(8) . ?
N4 C20 1.303(7) . ?
N4 C23 1.485(8) . ?
N4 C21 1.494(8) . ?
C1 C2 1.381(8) . ?
C1 C6 1.401(9) . ?
C2 C3 1.385(10) . ?
C3 C4 1.388(10) . ?
C4 C5 1.374(10) . ?
C4 C7 1.515(10) . ?
C5 C6 1.390(10) . ?
C9 C10 1.492(13) . ?
C11 C12 1.509(11) . ?
C13 C14 1.387(9) . ?
C13 C18 1.390(9) . ?
C14 C15 1.357(10) . ?
C15 C16 1.391(10) . ?
C16 C17 1.366(11) . ?
C16 C19 1.525(10) . ?
C17 C18 1.369(10) . ?
C21 C22 1.502(13) . ?
C23 C24 1.486(13) . ?
Cl1S C1S 1.750(8) . ?
Cl2S C1S 1.724(10) . ?
Cl3S C1S 1.752(10) . ?

loop_
_geom_torsion_atom_site_label_1
_geom_torsion_atom_site_label_2
_geom_torsion_atom_site_label_3
_geom_torsion_atom_site_label_4
_geom_torsion
_geom_torsion_site_symmetry_1
_geom_torsion_site_symmetry_2
_geom_torsion_site_symmetry_3
_geom_torsion_site_symmetry_4
_geom_torsion_publ_flag
N1 Ni1 S3 C8 25.2(2) . . . . ?
N3 Ni1 S3 C8 -160.5(2) . . . . ?
S6 Ni1 S3 C8 -61.7(3) . . . . ?
N1 Ni1 S6 C20 -164.8(2) . . . . ?
N3 Ni1 S6 C20 21.5(3) . . . . ?
S3 Ni1 S6 C20 -78.0(3) . . . . ?
O2 S1 N1 S2 -57.4(3) . . . . ?
O1 S1 N1 S2 174.7(3) . . . . ?
C1 S1 N1 S2 58.8(3) . . . . ?
O2 S1 N1 Ni1 162.4(3) . . . . ?
O1 S1 N1 Ni1 34.6(3) . . . . ?
C1 S1 N1 Ni1 -81.4(3) . . . . ?
C8 S2 N1 S1 -102.1(3) . . . . ?
C8 S2 N1 Ni1 39.6(3) . . . . ?
N3 Ni1 N1 S1 -17.1(19) . . . . ?
S6 Ni1 N1 S1 -100.8(3) . . . . ?
S3 Ni1 N1 S1 98.3(3) . . . . ?
N3 Ni1 N1 S2 -156.3(16) . . . . ?
S6 Ni1 N1 S2 120.1(2) . . . . ?
S3 Ni1 N1 S2 -40.8(2) . . . . ?
O4 S4 N3 S5 -53.1(4) . . . . ?
O3 S4 N3 S5 178.7(3) . . . . ?
C13 S4 N3 S5 62.7(3) . . . . ?
O4 S4 N3 Ni1 169.1(3) . . . . ?
O3 S4 N3 Ni1 41.0(3) . . . . ?
C13 S4 N3 Ni1 -75.0(3) . . . . ?
C20 S5 N3 S4 -100.4(3) . . . . ?
C20 S5 N3 Ni1 37.4(3) . . . . ?
N1 Ni1 N3 S4 15.4(19) . . . . ?
S6 Ni1 N3 S4 99.1(2) . . . . ?
S3 Ni1 N3 S4 -99.8(2) . . . . ?
N1 Ni1 N3 S5 -120.6(16) . . . . ?
S6 Ni1 N3 S5 -36.9(3) . . . . ?
S3 Ni1 N3 S5 124.2(3) . . . . ?
O2 S1 C1 C2 16.6(6) . . . . ?
O1 S1 C1 C2 146.0(5) . . . . ?
N1 S1 C1 C2 -100.2(6) . . . . ?
O2 S1 C1 C6 -164.1(5) . . . . ?
O1 S1 C1 C6 -34.7(6) . . . . ?
N1 S1 C1 C6 79.1(5) . . . . ?
C6 C1 C2 C3 0.1(10) . . . . ?
S1 C1 C2 C3 179.5(6) . . . . ?
C1 C2 C3 C4 -0.1(11) . . . . ?
C2 C3 C4 C5 0.8(11) . . . . ?
C2 C3 C4 C7 -179.3(8) . . . . ?
C3 C4 C5 C6 -1.7(11) . . . . ?
C7 C4 C5 C6 178.4(7) . . . . ?
C4 C5 C6 C1 1.8(10) . . . . ?
C2 C1 C6 C5 -1.0(9) . . . . ?
S1 C1 C6 C5 179.7(5) . . . . ?
C9 N2 C8 S3 -0.6(8) . . . . ?
C11 N2 C8 S3 -179.8(5) . . . . ?
C9 N2 C8 S2 175.8(5) . . . . ?
C11 N2 C8 S2 -3.4(7) . . . . ?
Ni1 S3 C8 N2 168.5(5) . . . . ?
Ni1 S3 C8 S2 -7.9(3) . . . . ?
N1 S2 C8 N2 167.2(4) . . . . ?
N1 S2 C8 S3 -16.2(4) . . . . ?
C8 N2 C9 C10 90.1(8) . . . . ?
C11 N2 C9 C10 -90.7(8) . . . . ?
C8 N2 C11 C12 84.0(8) . . . . ?
C9 N2 C11 C12 -95.2(7) . . . . ?
O4 S4 C13 C14 -155.8(5) . . . . ?
O3 S4 C13 C14 -26.7(6) . . . . ?
N3 S4 C13 C14 87.0(5) . . . . ?
O4 S4 C13 C18 26.8(6) . . . . ?
O3 S4 C13 C18 155.8(5) . . . . ?
N3 S4 C13 C18 -90.5(5) . . . . ?
C18 C13 C14 C15 0.2(10) . . . . ?
S4 C13 C14 C15 -177.3(5) . . . . ?
C13 C14 C15 C16 0.6(11) . . . . ?
C14 C15 C16 C17 -0.2(11) . . . . ?
C14 C15 C16 C19 178.8(7) . . . . ?
C15 C16 C17 C18 -1.0(12) . . . . ?
C19 C16 C17 C18 -180.0(8) . . . . ?
C16 C17 C18 C13 1.7(12) . . . . ?
C14 C13 C18 C17 -1.3(10) . . . . ?
S4 C13 C18 C17 176.2(6) . . . . ?
C23 N4 C20 S6 172.1(5) . . . . ?
C21 N4 C20 S6 -8.6(9) . . . . ?
C23 N4 C20 S5 -11.1(9) . . . . ?
C21 N4 C20 S5 168.2(5) . . . . ?
Ni1 S6 C20 N4 172.4(5) . . . . ?
Ni1 S6 C20 S5 -4.5(4) . . . . ?
N3 S5 C20 N4 165.6(5) . . . . ?
N3 S5 C20 S6 -17.4(4) . . . . ?
C20 N4 C21 C22 88.8(8) . . . . ?
C23 N4 C21 C22 -91.8(8) . . . . ?
C20 N4 C23 C24 87.8(9) . . . . ?
C21 N4 C23 C24 -91.6(9) . . . . ?
